data_7006670
loop_
_publ_author_name
'Sch\"afer, Bernhard'
'G\"orls, Helmar'
'Presselt, Martin'
'Schmitt, Michael'
'Popp, J\"urgen'
'Henry, William'
'Vos, Johannes G.'
'Rau, Sven'

_publ_section_title
;
 Derivatives of dipyrido[3,2-a:2',3'-c]phenazine and its ruthenium
 complexes, influence of arylic substitution on photophysical
 properties.
;
_journal_issue 18
_journal_name_full 'Dalton transactions (Cambridge, England : 2003)'
_journal_page_first 2225
_journal_page_last 2231
_journal_paper_doi 10.1039/b512773d
_journal_year 2006
_chemical_formula_sum 'C49 H33 N4'
_chemical_formula_weight 677.79
_chemical_name_systematic
;
?
;
_space_group_IT_number 2
_symmetry_cell_setting triclinic
_symmetry_space_group_name_Hall '-P 1'
_symmetry_space_group_name_H-M 'P -1'
_atom_sites_solution_hydrogens geom
_atom_sites_solution_primary direct
_atom_sites_solution_secondary difmap
_audit_creation_method SHELXL-97
_cell_angle_alpha 97.221(3)
_cell_angle_beta 102.933(3)
_cell_angle_gamma 110.078(2)
_cell_formula_units_Z 2
_cell_length_a 11.3762(6)
_cell_length_b 12.7563(7)
_cell_length_c 13.6865(5)
_cell_measurement_temperature 183(2)
_cell_volume 1773.07(16)
_computing_cell_refinement DENZO
_computing_data_collection COLLECT
_computing_data_reduction DENZO
_computing_molecular_graphics SHELXTL/PC
_computing_publication_material SHELXL-97
_computing_structure_refinement 'SHELXL-97 (Sheldrick, 1997)'
_computing_structure_solution 'SHELXS-97 (Sheldrick, 1990)'
_diffrn_ambient_temperature 183(2)
_diffrn_measured_fraction_theta_full 0.988
_diffrn_measured_fraction_theta_max 0.988
_diffrn_measurement_device_type KappaCCD
_diffrn_measurement_method 'phi- + omega-scan'
_diffrn_radiation_monochromator graphite
_diffrn_radiation_source 'fine-focus sealed tube'
_diffrn_radiation_type MoK\a
_diffrn_radiation_wavelength 0.71073
_diffrn_reflns_av_R_equivalents 0.0338
_diffrn_reflns_av_sigmaI/netI 0.0655
_diffrn_reflns_limit_h_max 14
_diffrn_reflns_limit_h_min -14
_diffrn_reflns_limit_k_max 16
_diffrn_reflns_limit_k_min -15
_diffrn_reflns_limit_l_max 17
_diffrn_reflns_limit_l_min -17
_diffrn_reflns_number 12620
_diffrn_reflns_theta_full 27.46
_diffrn_reflns_theta_max 27.46
_diffrn_reflns_theta_min 2.08
_exptl_absorpt_coefficient_mu 0.075
_exptl_absorpt_correction_type none
_exptl_crystal_colour colourless
_exptl_crystal_density_diffrn 1.270
_exptl_crystal_density_method 'not measured'
_exptl_crystal_description prism
_exptl_crystal_F_000 710
_exptl_crystal_size_max 0.06
_exptl_crystal_size_mid 0.06
_exptl_crystal_size_min 0.05
_refine_diff_density_max 0.779
_refine_diff_density_min -0.488
_refine_diff_density_rms 0.064
_refine_ls_extinction_method none
_refine_ls_goodness_of_fit_ref 1.027
_refine_ls_hydrogen_treatment constr
_refine_ls_matrix_type full
_refine_ls_number_parameters 451
_refine_ls_number_reflns 8025
_refine_ls_number_restraints 0
_refine_ls_restrained_S_all 1.027
_refine_ls_R_factor_all 0.1527
_refine_ls_R_factor_gt 0.0895
_refine_ls_shift/su_max 0.003
_refine_ls_shift/su_mean 0.000
_refine_ls_structure_factor_coef Fsqd
_refine_ls_weighting_details 'calc w=1/[\s^2^(Fo^2^)+(0.1459P)^2^+1.0671P] where P=(Fo^2^+2Fc^2^)/3'
_refine_ls_weighting_scheme calc
_refine_ls_wR_factor_gt 0.2433
_refine_ls_wR_factor_ref 0.2938
_reflns_number_gt 4464
_reflns_number_total 8025
_reflns_threshold_expression >2sigma(I)
_cod_data_source_file b512773d.txt
_cod_data_source_block FO2409_1
_cod_depositor_comments
;
The following automatic conversions were performed:
'_exptl_absorpt_correction_type' value 'NONE' changed to 'none' according
to '/home/saulius/struct/CIF-dictionaries/cif_core.dic' dictionary named
'cif_core.dic' version 2.4.1 from 2010-06-29.

Automatic conversion script
Id: cif_fix_enum 1527 2010-12-29 10:47:43Z saulius 
;
_cod_original_cell_volume 1773.1(1)
_cod_original_sg_symbol_H-M P-1
_cod_original_formula_sum 'C42 H26 N4 * C7 H7'
_cod_database_code 7006670

loop_
_symmetry_equiv_pos_as_xyz
'x, y, z'
'-x, -y, -z'

loop_
_atom_site_label
_atom_site_type_symbol
_atom_site_fract_x
_atom_site_fract_y
_atom_site_fract_z
_atom_site_U_iso_or_equiv
_atom_site_adp_type
_atom_site_occupancy
_atom_site_symmetry_multiplicity
_atom_site_calc_flag
_atom_site_refinement_flags
_atom_site_disorder_assembly
_atom_site_disorder_group
N1 N 0.1669(3) 0.4157(3) 0.1611(2) 0.0665(9) Uani 1 1 d . . .
N2 N 0.4160(3) 0.5700(3) 0.1993(2) 0.0625(8) Uani 1 1 d . . .
N3 N 0.3159(2) 0.2182(2) 0.40831(18) 0.0445(6) Uani 1 1 d . . .
N4 N 0.5705(2) 0.3903(2) 0.46051(18) 0.0439(6) Uani 1 1 d . . .
C1 C 0.2631(3) 0.4036(3) 0.2321(2) 0.0527(8) Uani 1 1 d . . .
C2 C 0.0471(5) 0.3376(4) 0.1407(3) 0.0792(12) Uani 1 1 d . . .
H2A H -0.0205 0.3459 0.0912 0.095 Uiso 1 1 calc R . .
C3 C 0.0132(4) 0.2441(4) 0.1867(3) 0.0764(12) Uani 1 1 d . . .
H3A H -0.0743 0.1900 0.1683 0.092 Uiso 1 1 calc R . .
C4 C 0.1100(4) 0.2329(3) 0.2591(3) 0.0634(10) Uani 1 1 d . . .
H4A H 0.0904 0.1707 0.2925 0.076 Uiso 1 1 calc R . .
C5 C 0.2376(3) 0.3132(3) 0.2837(2) 0.0503(8) Uani 1 1 d . . .
C6 C 0.3435(3) 0.3057(3) 0.3623(2) 0.0433(7) Uani 1 1 d . . .
C7 C 0.4719(3) 0.3915(3) 0.3882(2) 0.0427(7) Uani 1 1 d . . .
C8 C 0.4969(3) 0.4842(3) 0.3324(2) 0.0467(7) Uani 1 1 d . . .
C9 C 0.6212(4) 0.5687(3) 0.3552(3) 0.0567(8) Uani 1 1 d . . .
H9A H 0.6911 0.5685 0.4081 0.068 Uiso 1 1 calc R . .
C10 C 0.6412(4) 0.6527(3) 0.2998(3) 0.0663(10) Uani 1 1 d . . .
H10A H 0.7246 0.7124 0.3139 0.080 Uiso 1 1 calc R . .
C11 C 0.5348(4) 0.6474(4) 0.2219(3) 0.0687(11) Uani 1 1 d . . .
H11A H 0.5497 0.7043 0.1824 0.082 Uiso 1 1 calc R . .
C12 C 0.3959(4) 0.4885(3) 0.2551(2) 0.0517(8) Uani 1 1 d . . .
C13 C 0.4163(3) 0.2159(3) 0.4821(2) 0.0419(7) Uani 1 1 d . . .
C14 C 0.5428(3) 0.3022(2) 0.5096(2) 0.0402(6) Uani 1 1 d . . .
C15 C 0.6437(3) 0.2949(2) 0.5870(2) 0.0420(7) Uani 1 1 d . . .
H15A H 0.7295 0.3518 0.6041 0.050 Uiso 1 1 calc R . .
C16 C 0.6198(3) 0.2069(2) 0.6381(2) 0.0414(7) Uani 1 1 d . . .
C17 C 0.4898(3) 0.1214(2) 0.6129(2) 0.0413(7) Uani 1 1 d . . .
C18 C 0.3924(3) 0.1261(3) 0.5361(2) 0.0433(7) Uani 1 1 d . . .
H18A H 0.3072 0.0683 0.5186 0.052 Uiso 1 1 calc R . .
C19 C 0.4540(3) 0.0305(2) 0.6716(2) 0.0419(7) Uani 1 1 d . . .
C20 C 0.4863(3) 0.0578(3) 0.7783(2) 0.0482(7) Uani 1 1 d . . .
H20A H 0.5354 0.1350 0.8143 0.058 Uiso 1 1 calc R . .
C21 C 0.4480(3) -0.0256(3) 0.8325(2) 0.0482(8) Uani 1 1 d . . .
H21A H 0.4703 -0.0045 0.9053 0.058 Uiso 1 1 calc R . .
C22 C 0.3771(3) -0.1405(2) 0.7830(2) 0.0400(6) Uani 1 1 d . . .
C23 C 0.3450(3) -0.1675(3) 0.6758(2) 0.0449(7) Uani 1 1 d . . .
H23A H 0.2969 -0.2448 0.6396 0.054 Uiso 1 1 calc R . .
C24 C 0.3825(3) -0.0832(3) 0.6218(2) 0.0448(7) Uani 1 1 d . . .
H24A H 0.3586 -0.1036 0.5489 0.054 Uiso 1 1 calc R . .
C25 C 0.3420(3) -0.2293(3) 0.8429(2) 0.0432(7) Uani 1 1 d . . .
C26 C 0.3167(3) -0.2052(3) 0.9365(2) 0.0529(8) Uani 1 1 d . . .
H26A H 0.3179 -0.1316 0.9608 0.063 Uiso 1 1 calc R . .
C27 C 0.2898(3) -0.2873(4) 0.9946(2) 0.0656(11) Uani 1 1 d . . .
H27A H 0.2726 -0.2693 1.0580 0.079 Uiso 1 1 calc R . .
C28 C 0.2878(4) -0.3940(4) 0.9616(3) 0.0711(11) Uani 1 1 d . . .
H28A H 0.2709 -0.4496 1.0023 0.085 Uiso 1 1 calc R . .
C29 C 0.3105(4) -0.4191(3) 0.8696(3) 0.0731(11) Uani 1 1 d . . .
H29A H 0.3081 -0.4932 0.8457 0.088 Uiso 1 1 calc R . .
C30 C 0.3371(4) -0.3382(3) 0.8104(3) 0.0599(9) Uani 1 1 d . . .
H30A H 0.3522 -0.3579 0.7463 0.072 Uiso 1 1 calc R . .
C31 C 0.7339(3) 0.1993(3) 0.7115(2) 0.0421(7) Uani 1 1 d . . .
C32 C 0.8302(3) 0.2966(3) 0.7806(2) 0.0456(7) Uani 1 1 d . . .
H32A H 0.8190 0.3673 0.7855 0.055 Uiso 1 1 calc R . .
C33 C 0.9420(3) 0.2917(3) 0.8421(2) 0.0486(7) Uani 1 1 d . . .
H33A H 1.0066 0.3594 0.8880 0.058 Uiso 1 1 calc R . .
C34 C 0.9614(3) 0.1888(3) 0.8379(2) 0.0502(8) Uani 1 1 d . . .
C35 C 0.8623(3) 0.0911(3) 0.7701(3) 0.0519(8) Uani 1 1 d . . .
H35A H 0.8720 0.0198 0.7660 0.062 Uiso 1 1 calc R . .
C36 C 0.7512(3) 0.0964(3) 0.7091(2) 0.0488(7) Uani 1 1 d . . .
H36A H 0.6852 0.0284 0.6646 0.059 Uiso 1 1 calc R . .
C37 C 1.0838(3) 0.1838(3) 0.9010(3) 0.0595(9) Uani 1 1 d . . .
C38 C 1.1985(4) 0.2774(4) 0.9372(3) 0.0750(11) Uani 1 1 d . . .
H38A H 1.2008 0.3483 0.9211 0.090 Uiso 1 1 calc R . .
C39 C 1.3116(4) 0.2723(5) 0.9966(4) 0.0946(16) Uani 1 1 d . . .
H39A H 1.3898 0.3391 1.0199 0.114 Uiso 1 1 calc R . .
C40 C 1.3117(5) 0.1746(5) 1.0215(5) 0.1082(19) Uani 1 1 d . . .
H40A H 1.3903 0.1712 1.0602 0.130 Uiso 1 1 calc R . .
C41 C 1.1989(6) 0.0798(5) 0.9911(5) 0.130(3) Uani 1 1 d . . .
H41A H 1.1984 0.0108 1.0108 0.156 Uiso 1 1 calc R . .
C42 C 1.0840(5) 0.0830(4) 0.9314(4) 0.1046(18) Uani 1 1 d . . .
H42A H 1.0055 0.0166 0.9113 0.126 Uiso 1 1 calc R . .
C1TA C 0.0551(8) -0.0847(7) 0.5211(7) 0.151(3) Uiso 1 1 d . . .
C2TA C 0.0679(7) 0.0134(6) 0.5980(5) 0.122(2) Uiso 1 1 d . . .
C3TA C 0.0148(8) 0.0921(7) 0.5745(6) 0.137(2) Uiso 1 1 d . . .
C4TA C 0.1411(10) 0.0205(8) 0.6888(7) 0.086(3) Uiso 0.50 1 d P . .
C1T C -0.0109(11) 0.5399(10) 0.4586(8) 0.094(3) Uiso 0.50 1 d P . .
C2T C 0.0119(6) 0.4398(6) 0.4321(5) 0.1160(19) Uiso 1 1 d . . .
C3T C 0.0302(14) 0.3793(12) 0.4928(11) 0.124(4) Uiso 0.50 1 d P . .
C4T C 0.0264(8) 0.3942(7) 0.6031(6) 0.149(3) Uiso 1 1 d . . .
C5T C 0.0094(12) 0.5005(11) 0.6299(9) 0.108(3) Uiso 0.50 1 d P . .

loop_
_atom_site_aniso_label
_atom_site_aniso_U_11
_atom_site_aniso_U_22
_atom_site_aniso_U_33
_atom_site_aniso_U_23
_atom_site_aniso_U_13
_atom_site_aniso_U_12
N1 0.077(2) 0.066(2) 0.0630(18) 0.0237(15) 0.0065(16) 0.0399(18)
N2 0.078(2) 0.0639(19) 0.0698(19) 0.0382(16) 0.0327(16) 0.0408(17)
N3 0.0464(14) 0.0425(14) 0.0447(13) 0.0134(11) 0.0104(11) 0.0173(11)
N4 0.0478(14) 0.0393(14) 0.0468(13) 0.0148(11) 0.0149(11) 0.0167(11)
C1 0.064(2) 0.055(2) 0.0466(17) 0.0154(15) 0.0104(15) 0.0340(17)
C2 0.075(3) 0.079(3) 0.076(3) 0.023(2) -0.008(2) 0.037(2)
C3 0.065(2) 0.067(2) 0.081(3) 0.017(2) -0.010(2) 0.025(2)
C4 0.062(2) 0.055(2) 0.067(2) 0.0162(17) 0.0004(17) 0.0250(18)
C5 0.0548(19) 0.0503(19) 0.0471(16) 0.0117(14) 0.0080(14) 0.0258(16)
C6 0.0490(17) 0.0411(16) 0.0422(15) 0.0131(12) 0.0116(13) 0.0200(14)
C7 0.0522(17) 0.0412(16) 0.0433(15) 0.0131(13) 0.0178(13) 0.0243(14)
C8 0.0579(19) 0.0456(17) 0.0493(17) 0.0181(14) 0.0220(15) 0.0280(15)
C9 0.067(2) 0.054(2) 0.064(2) 0.0264(16) 0.0284(17) 0.0294(18)
C10 0.072(2) 0.055(2) 0.087(3) 0.035(2) 0.036(2) 0.0281(19)
C11 0.093(3) 0.069(3) 0.081(3) 0.047(2) 0.047(2) 0.050(2)
C12 0.070(2) 0.0529(19) 0.0500(17) 0.0212(15) 0.0257(16) 0.0364(17)
C13 0.0456(16) 0.0425(16) 0.0367(14) 0.0093(12) 0.0088(12) 0.0176(13)
C14 0.0427(15) 0.0369(15) 0.0411(14) 0.0101(12) 0.0128(12) 0.0144(12)
C15 0.0404(15) 0.0374(15) 0.0428(15) 0.0081(12) 0.0094(12) 0.0102(12)
C16 0.0453(16) 0.0386(16) 0.0373(14) 0.0077(12) 0.0094(12) 0.0144(13)
C17 0.0469(16) 0.0362(15) 0.0364(14) 0.0090(12) 0.0086(12) 0.0124(13)
C18 0.0426(15) 0.0391(16) 0.0427(15) 0.0123(12) 0.0105(13) 0.0089(13)
C19 0.0423(15) 0.0392(16) 0.0405(15) 0.0132(12) 0.0091(12) 0.0115(13)
C20 0.0513(17) 0.0417(17) 0.0401(15) 0.0086(13) 0.0042(13) 0.0098(14)
C21 0.0499(17) 0.0526(19) 0.0345(14) 0.0109(13) 0.0071(13) 0.0131(15)
C22 0.0370(14) 0.0443(16) 0.0375(14) 0.0121(12) 0.0072(12) 0.0153(13)
C23 0.0493(17) 0.0407(16) 0.0403(15) 0.0087(12) 0.0104(13) 0.0137(13)
C24 0.0498(17) 0.0445(17) 0.0358(14) 0.0103(12) 0.0103(12) 0.0137(14)
C25 0.0369(14) 0.0502(18) 0.0387(15) 0.0155(13) 0.0072(12) 0.0126(13)
C26 0.0457(17) 0.059(2) 0.0404(16) 0.0090(14) 0.0095(13) 0.0061(15)
C27 0.055(2) 0.083(3) 0.0359(16) 0.0154(17) 0.0112(14) -0.0012(19)
C28 0.072(3) 0.067(3) 0.056(2) 0.0309(19) 0.0073(18) 0.006(2)
C29 0.097(3) 0.059(2) 0.074(2) 0.034(2) 0.030(2) 0.034(2)
C30 0.076(2) 0.058(2) 0.0582(19) 0.0273(17) 0.0297(18) 0.0296(19)
C31 0.0441(16) 0.0426(16) 0.0378(14) 0.0115(12) 0.0099(12) 0.0148(13)
C32 0.0495(17) 0.0408(16) 0.0460(16) 0.0129(13) 0.0120(13) 0.0166(14)
C33 0.0449(16) 0.0431(17) 0.0489(17) 0.0062(14) 0.0064(13) 0.0121(14)
C34 0.0462(17) 0.055(2) 0.0496(17) 0.0123(15) 0.0114(14) 0.0214(15)
C35 0.0524(18) 0.0433(18) 0.0599(19) 0.0103(15) 0.0129(15) 0.0205(15)
C36 0.0480(17) 0.0417(17) 0.0491(17) 0.0069(13) 0.0056(14) 0.0142(14)
C37 0.0482(18) 0.062(2) 0.065(2) 0.0088(17) 0.0077(16) 0.0251(17)
C38 0.051(2) 0.078(3) 0.084(3) 0.008(2) 0.0048(19) 0.023(2)
C39 0.052(2) 0.114(4) 0.097(3) -0.005(3) -0.004(2) 0.033(3)
C40 0.063(3) 0.117(4) 0.128(4) -0.007(4) -0.015(3) 0.052(3)
C41 0.094(4) 0.097(4) 0.178(6) 0.018(4) -0.028(4) 0.058(3)
C42 0.081(3) 0.080(3) 0.133(4) 0.018(3) -0.020(3) 0.040(3)

loop_
_atom_type_symbol
_atom_type_description
_atom_type_scat_dispersion_real
_atom_type_scat_dispersion_imag
_atom_type_scat_source
C C 0.0033 0.0016 'International Tables Vol C Tables 4.2.6.8 and 6.1.1.4'
H H 0.0000 0.0000 'International Tables Vol C Tables 4.2.6.8 and 6.1.1.4'
N N 0.0061 0.0033 'International Tables Vol C Tables 4.2.6.8 and 6.1.1.4'

loop_
_geom_angle_atom_site_label_1
_geom_angle_atom_site_label_2
_geom_angle_atom_site_label_3
_geom_angle
_geom_angle_site_symmetry_1
_geom_angle_site_symmetry_3
_geom_angle_publ_flag
C2 N1 C1 117.4(3) . . ?
C11 N2 C12 117.2(3) . . ?
C6 N3 C13 116.3(3) . . ?
C7 N4 C14 116.4(3) . . ?
N1 C1 C5 121.9(3) . . ?
N1 C1 C12 118.1(3) . . ?
C5 C1 C12 120.0(3) . . ?
N1 C2 C3 124.7(3) . . ?
C4 C3 C2 117.8(4) . . ?
C3 C4 C5 119.6(3) . . ?
C4 C5 C1 118.6(3) . . ?
C4 C5 C6 121.3(3) . . ?
C1 C5 C6 120.1(3) . . ?
N3 C6 C7 121.8(3) . . ?
N3 C6 C5 118.3(3) . . ?
C7 C6 C5 119.9(3) . . ?
N4 C7 C6 122.3(3) . . ?
N4 C7 C8 118.5(3) . . ?
C6 C7 C8 119.2(3) . . ?
C9 C8 C12 118.9(3) . . ?
C9 C8 C7 120.6(3) . . ?
C12 C8 C7 120.4(3) . . ?
C10 C9 C8 118.9(3) . . ?
C9 C10 C11 117.8(4) . . ?
N2 C11 C10 124.9(3) . . ?
N2 C12 C8 122.2(3) . . ?
N2 C12 C1 117.5(3) . . ?
C8 C12 C1 120.3(3) . . ?
N3 C13 C14 122.0(3) . . ?
N3 C13 C18 119.1(3) . . ?
C14 C13 C18 118.9(3) . . ?
N4 C14 C13 121.2(3) . . ?
N4 C14 C15 119.4(3) . . ?
C13 C14 C15 119.4(3) . . ?
C16 C15 C14 121.2(3) . . ?
C15 C16 C17 119.4(3) . . ?
C15 C16 C31 117.7(3) . . ?
C17 C16 C31 122.6(2) . . ?
C18 C17 C16 119.7(3) . . ?
C18 C17 C19 117.8(3) . . ?
C16 C17 C19 122.3(2) . . ?
C17 C18 C13 121.3(3) . . ?
C24 C19 C20 117.8(3) . . ?
C24 C19 C17 121.3(2) . . ?
C20 C19 C17 120.9(3) . . ?
C21 C20 C19 120.9(3) . . ?
C20 C21 C22 121.6(3) . . ?
C23 C22 C21 117.3(3) . . ?
C23 C22 C25 122.0(3) . . ?
C21 C22 C25 120.7(2) . . ?
C24 C23 C22 120.8(3) . . ?
C23 C24 C19 121.6(3) . . ?
C30 C25 C26 117.3(3) . . ?
C30 C25 C22 121.6(3) . . ?
C26 C25 C22 121.1(3) . . ?
C27 C26 C25 120.8(4) . . ?
C28 C27 C26 120.8(3) . . ?
C29 C28 C27 118.9(3) . . ?
C28 C29 C30 121.0(4) . . ?
C25 C30 C29 121.1(3) . . ?
C36 C31 C32 117.9(3) . . ?
C36 C31 C16 121.1(3) . . ?
C32 C31 C16 120.9(3) . . ?
C33 C32 C31 121.0(3) . . ?
C32 C33 C34 121.2(3) . . ?
C33 C34 C35 117.2(3) . . ?
C33 C34 C37 121.5(3) . . ?
C35 C34 C37 121.3(3) . . ?
C36 C35 C34 121.4(3) . . ?
C35 C36 C31 121.2(3) . . ?
C38 C37 C42 116.6(4) . . ?
C38 C37 C34 122.4(3) . . ?
C42 C37 C34 120.9(4) . . ?
C37 C38 C39 122.1(4) . . ?
C40 C39 C38 120.6(5) . . ?
C39 C40 C41 119.8(4) . . ?
C40 C41 C42 120.5(5) . . ?
C41 C42 C37 120.3(5) . . ?
C3TA C1TA C2TA 114.4(7) 2_556 . ?
C4TA C2TA C3TA 124.1(8) . . ?
C4TA C2TA C1TA 112.6(8) . . ?
C3TA C2TA C1TA 123.2(7) . . ?
C1TA C3TA C2TA 122.4(8) 2_556 . ?
C3T C1T C5T 141.4(13) 2_566 2_566 ?
C3T C1T C4T 72.4(10) 2_566 2_566 ?
C5T C1T C4T 69.2(8) 2_566 2_566 ?
C3T C1T C2T 163.1(12) 2_566 . ?
C5T C1T C2T 55.4(8) 2_566 . ?
C4T C1T C2T 124.5(10) 2_566 . ?
C3T C1T C2T 52.5(8) 2_566 2_566 ?
C5T C1T C2T 165.8(11) 2_566 2_566 ?
C4T C1T C2T 124.9(10) 2_566 2_566 ?
C2T C1T C2T 110.6(8) . 2_566 ?
C3T C1T C1T 105.5(12) 2_566 2_566 ?
C5T C1T C1T 113.0(13) 2_566 2_566 ?
C4T C1T C1T 177.7(13) 2_566 2_566 ?
C2T C1T C1T 57.6(7) . 2_566 ?
C2T C1T C1T 53.0(7) 2_566 2_566 ?
C3T C2T C5T 178.6(11) . 2_566 ?
C3T C2T C1T 123.8(10) . . ?
C5T C2T C1T 56.3(7) 2_566 . ?
C3T C2T C1T 54.4(8) . 2_566 ?
C5T C2T C1T 125.7(9) 2_566 2_566 ?
C1T C2T C1T 69.4(8) . 2_566 ?
C2T C3T C1T 73.1(10) . 2_566 ?
C2T C3T C4T 127.6(12) . . ?
C1T C3T C4T 54.5(8) 2_566 . ?
C1T C4T C5T 54.5(7) 2_566 . ?
C1T C4T C3T 53.0(7) 2_566 . ?
C5T C4T C3T 107.5(9) . . ?
C2T C5T C1T 68.3(8) 2_566 2_566 ?
C2T C5T C4T 124.5(11) 2_566 . ?
C1T C5T C4T 56.3(8) 2_566 . ?

loop_
_geom_bond_atom_site_label_1
_geom_bond_atom_site_label_2
_geom_bond_distance
_geom_bond_site_symmetry_2
_geom_bond_publ_flag
N1 C2 1.324(5) . ?
N1 C1 1.357(4) . ?
N2 C11 1.311(5) . ?
N2 C12 1.352(4) . ?
N3 C6 1.328(4) . ?
N3 C13 1.357(4) . ?
N4 C7 1.325(4) . ?
N4 C14 1.362(4) . ?
C1 C5 1.406(4) . ?
C1 C12 1.460(5) . ?
C2 C3 1.397(6) . ?
C3 C4 1.367(5) . ?
C4 C5 1.395(5) . ?
C5 C6 1.465(4) . ?
C6 C7 1.425(4) . ?
C7 C8 1.468(4) . ?
C8 C9 1.389(5) . ?
C8 C12 1.399(4) . ?
C9 C10 1.374(5) . ?
C10 C11 1.398(6) . ?
C13 C14 1.410(4) . ?
C13 C18 1.421(4) . ?
C14 C15 1.416(4) . ?
C15 C16 1.377(4) . ?
C16 C17 1.437(4) . ?
C16 C31 1.494(4) . ?
C17 C18 1.370(4) . ?
C17 C19 1.488(4) . ?
C19 C24 1.387(4) . ?
C19 C20 1.390(4) . ?
C20 C21 1.377(4) . ?
C21 C22 1.397(4) . ?
C22 C23 1.396(4) . ?
C22 C25 1.478(4) . ?
C23 C24 1.383(4) . ?
C25 C30 1.383(5) . ?
C25 C26 1.395(4) . ?
C26 C27 1.385(5) . ?
C27 C28 1.370(6) . ?
C28 C29 1.363(6) . ?
C29 C30 1.386(5) . ?
C31 C36 1.391(4) . ?
C31 C32 1.393(4) . ?
C32 C33 1.385(4) . ?
C33 C34 1.399(4) . ?
C34 C35 1.400(5) . ?
C34 C37 1.492(4) . ?
C35 C36 1.378(4) . ?
C37 C38 1.365(5) . ?
C37 C42 1.401(6) . ?
C38 C39 1.388(6) . ?
C39 C40 1.333(7) . ?
C40 C41 1.361(8) . ?
C41 C42 1.395(6) . ?
C1TA C3TA 1.343(9) 2_556 ?
C1TA C2TA 1.473(10) . ?
C2TA C4TA 1.304(10) . ?
C2TA C3TA 1.374(9) . ?
C3TA C1TA 1.343(9) 2_556 ?
C1T C3T 1.265(16) 2_566 ?
C1T C5T 1.262(15) 2_566 ?
C1T C4T 1.290(12) 2_566 ?
C1T C2T 1.408(12) . ?
C1T C2T 1.488(12) 2_566 ?
C1T C1T 1.65(2) 2_566 ?
C2T C3T 1.234(14) . ?
C2T C5T 1.248(12) 2_566 ?
C2T C1T 1.488(12) 2_566 ?
C3T C1T 1.265(16) 2_566 ?
C3T C4T 1.509(15) . ?
C4T C1T 1.290(12) 2_566 ?
C4T C5T 1.449(14) . ?
C5T C2T 1.248(12) 2_566 ?
C5T C1T 1.262(15) 2_566 ?
